data_4502880
loop_
_publ_author_name
'Song, Xue-Zhi'
'Song, Shu-Yan'
'Qin, Chao'
'Su, Sheng-Qun'
'Zhao, Shu-Na'
'Zhu, Min'
'Hao, Zhao-Min'
'Zhang, Hong-Jie'

_publ_section_title
;
 Syntheses, Structures, and Photoluminescent Properties of Coordination
 Polymers Based on 1,4-Bis(imidazol-l-yl-methyl)benzene and Various
 Aromatic Dicarboxylic Acids
;
_journal_issue 1
_journal_name_full 'Crystal Growth &amp; Design'
_journal_page_first 253
_journal_paper_doi 10.1021/cg201025u
_journal_volume 12
_journal_year 2012
_chemical_formula_moiety '[Cd(m-BDC)(bix)(H2O)](DMF)'
_chemical_formula_sum 'C25 H27 Cd N5 O6'
_chemical_formula_weight 605.92
_chemical_name_systematic ?
_space_group_IT_number 2
_symmetry_cell_setting triclinic
_symmetry_space_group_name_Hall '-P 1'
_symmetry_space_group_name_H-M 'P -1'
_atom_sites_solution_hydrogens geom
_atom_sites_solution_primary direct
_atom_sites_solution_secondary difmap
_audit_creation_method SHELXL-97
_cell_angle_alpha 68.1130(10)
_cell_angle_beta 73.0210(10)
_cell_angle_gamma 71.9650(10)
_cell_formula_units_Z 2
_cell_length_a 10.1872(5)
_cell_length_b 10.5478(6)
_cell_length_c 14.1089(9)
_cell_measurement_temperature 173(2)
_cell_volume 1310.57(13)
_computing_cell_refinement 'Bruker SAINT'
_computing_data_collection 'Bruker APEX2'
_computing_data_reduction 'Bruker SAINT'
_computing_molecular_graphics 'Bruker SHELXTL'
_computing_publication_material 'Bruker SHELXTL'
_computing_structure_refinement 'SHELXL-97 (Sheldrick, 1997)'
_computing_structure_solution 'SIR92 through WinGX'
_diffrn_ambient_temperature 173(2)
_diffrn_measured_fraction_theta_full 0.984
_diffrn_measured_fraction_theta_max 0.984
_diffrn_measurement_device_type 'Bruker APEX-II CCD'
_diffrn_measurement_method '\f and \w scans'
_diffrn_radiation_monochromator graphite
_diffrn_radiation_source 'fine-focus sealed tube'
_diffrn_radiation_type MoK\a
_diffrn_radiation_wavelength 0.71073
_diffrn_reflns_av_R_equivalents 0.0259
_diffrn_reflns_av_sigmaI/netI 0.0584
_diffrn_reflns_limit_h_max 12
_diffrn_reflns_limit_h_min -12
_diffrn_reflns_limit_k_max 13
_diffrn_reflns_limit_k_min -7
_diffrn_reflns_limit_l_max 17
_diffrn_reflns_limit_l_min -17
_diffrn_reflns_number 7347
_diffrn_reflns_theta_full 26.09
_diffrn_reflns_theta_max 26.09
_diffrn_reflns_theta_min 1.59
_exptl_absorpt_coefficient_mu 0.882
_exptl_absorpt_correction_T_max 0.571
_exptl_absorpt_correction_T_min 0.469
_exptl_absorpt_correction_type multi-scan
_exptl_absorpt_process_details 'SADABS, Sheldrick, 1996'
_exptl_crystal_colour colourless
_exptl_crystal_density_diffrn 1.535
_exptl_crystal_density_method 'not measured'
_exptl_crystal_description block
_exptl_crystal_F_000 616
_exptl_crystal_size_max 0.23
_exptl_crystal_size_mid 0.18
_exptl_crystal_size_min 0.15
_platon_squeeze_details
;
;
_refine_diff_density_max 1.232
_refine_diff_density_min -0.853
_refine_diff_density_rms 0.095
_refine_ls_extinction_method none
_refine_ls_goodness_of_fit_ref 1.070
_refine_ls_hydrogen_treatment constr
_refine_ls_matrix_type full
_refine_ls_number_parameters 288
_refine_ls_number_reflns 5122
_refine_ls_number_restraints 0
_refine_ls_restrained_S_all 1.070
_refine_ls_R_factor_all 0.0509
_refine_ls_R_factor_gt 0.0417
_refine_ls_shift/su_max 0.001
_refine_ls_shift/su_mean 0.000
_refine_ls_structure_factor_coef Fsqd
_refine_ls_weighting_details 'calc w=1/[\s^2^(Fo^2^)+(0.0459P)^2^+0.0000P] where P=(Fo^2^+2Fc^2^)/3'
_refine_ls_weighting_scheme calc
_refine_ls_wR_factor_gt 0.0957
_refine_ls_wR_factor_ref 0.0998
_reflns_number_gt 4271
_reflns_number_total 5122
_reflns_threshold_expression >2sigma(I)
_cod_data_source_file cg201025u_si_002.cif
_cod_data_source_block 6
_cod_depositor_comments
;
The following automatic conversions were performed:

'_symmetry_cell_setting' value 'Triclinic' changed to 'triclinic'
according to /home/saulius/struct/CIF-dictionaries/cif_core.dic
dictionary named 'cif_core.dic' version 2.4.1 from 2010-06-29.

Automatic conversion script
Id: cif_fix_values 1715 2011-07-08 13:25:40Z adriana 

The following automatic conversions were performed:

'_exptl_absorpt_correction_type' value 'multi-scans' was replaced
with the value 'multi-scan' as specified in the replacement file
'src/cod-tools/trunk/data/replacement-values/replacement_values.lst'.

Automatic conversion script
Id: cif_fix_values 5376 2017-05-30 11:51:03Z andrius 
;
_cod_original_cell_volume 1310.58(13)
_cod_original_sg_symbol_H-M P-1
_cod_database_code 4502880

loop_
_symmetry_equiv_pos_as_xyz
'x, y, z'
'-x, -y, -z'

loop_
_atom_site_label
_atom_site_type_symbol
_atom_site_fract_x
_atom_site_fract_y
_atom_site_fract_z
_atom_site_U_iso_or_equiv
_atom_site_adp_type
_atom_site_occupancy
_atom_site_symmetry_multiplicity
_atom_site_calc_flag
_atom_site_refinement_flags
Cd1 Cd 0.12550(3) 0.08359(3) 0.25876(2) 0.02479(11) Uani 1 1 d .
O1 O -0.0887(3) 0.1544(3) 0.3441(2) 0.0334(7) Uani 1 1 d .
O2 O -0.1334(3) 0.0928(3) 0.2251(2) 0.0335(7) Uani 1 1 d .
O3 O -0.7955(3) 0.1448(3) 0.3699(2) 0.0353(7) Uani 1 1 d .
N2 N 0.1075(3) -0.3316(3) 0.4920(2) 0.0219(7) Uani 1 1 d .
N1 N 0.1470(3) -0.1475(3) 0.3559(2) 0.0242(7) Uani 1 1 d .
C12 C 0.0355(4) -0.4142(4) 0.5910(3) 0.0287(9) Uani 1 1 d .
H12A H -0.0326 -0.4491 0.5774 0.034 Uiso 1 1 calc R
H12B H -0.0157 -0.3538 0.6339 0.034 Uiso 1 1 calc R
C7 C -0.4261(4) 0.1487(4) 0.3115(3) 0.0229(8) Uani 1 1 d .
H7 H -0.3986 0.1312 0.2478 0.027 Uiso 1 1 calc R
C2 C -0.3254(4) 0.1577(4) 0.3561(3) 0.0217(8) Uani 1 1 d .
C19 C 0.3971(4) -0.8837(4) 0.8401(3) 0.0270(9) Uani 1 1 d .
H19A H 0.4389 -0.9573 0.8076 0.032 Uiso 1 1 calc R
H19B H 0.4728 -0.8532 0.8480 0.032 Uiso 1 1 calc R
C15 C 0.3199(4) -0.6262(4) 0.7479(3) 0.0302(9) Uani 1 1 d .
H15 H 0.3862 -0.6100 0.7728 0.036 Uiso 1 1 calc R
C13 C 0.1354(4) -0.5375(4) 0.6510(3) 0.0238(8) Uani 1 1 d .
C6 C -0.5672(4) 0.1655(4) 0.3610(3) 0.0232(8) Uani 1 1 d .
C5 C -0.6073(4) 0.1944(4) 0.4556(3) 0.0292(9) Uani 1 1 d .
H5 H -0.7014 0.2060 0.4894 0.035 Uiso 1 1 calc R
C16 C 0.3087(4) -0.7619(4) 0.7710(3) 0.0248(8) Uani 1 1 d .
C17 C 0.2121(4) -0.7848(4) 0.7305(3) 0.0276(9) Uani 1 1 d .
H17 H 0.2057 -0.8759 0.7428 0.033 Uiso 1 1 calc R
C1 C -0.1720(4) 0.1332(4) 0.3033(3) 0.0236(8) Uani 1 1 d .
C14 C 0.2349(4) -0.5139(4) 0.6886(3) 0.0333(10) Uani 1 1 d .
H14 H 0.2440 -0.4231 0.6739 0.040 Uiso 1 1 calc R
C8 C -0.6734(4) 0.1460(4) 0.3166(3) 0.0270(9) Uani 1 1 d .
C3 C -0.3684(4) 0.1871(4) 0.4501(3) 0.0297(9) Uani 1 1 d .
H3 H -0.3019 0.1941 0.4802 0.036 Uiso 1 1 calc R
C18 C 0.1257(4) -0.6730(4) 0.6722(3) 0.0273(9) Uani 1 1 d .
H18 H 0.0599 -0.6894 0.6468 0.033 Uiso 1 1 calc R
C9 C 0.0664(4) -0.1920(4) 0.4489(3) 0.0239(8) Uani 1 1 d .
H9 H -0.0087 -0.1343 0.4801 0.029 Uiso 1 1 calc R
C4 C -0.5083(4) 0.2061(5) 0.4996(3) 0.0358(10) Uani 1 1 d .
H4 H -0.5360 0.2267 0.5621 0.043 Uiso 1 1 calc R
C10 C 0.2434(4) -0.2664(4) 0.3404(3) 0.0301(9) Uani 1 1 d .
H10 H 0.3141 -0.2680 0.2814 0.036 Uiso 1 1 calc R
C11 C 0.2205(4) -0.3798(4) 0.4229(3) 0.0302(9) Uani 1 1 d .
H11 H 0.2709 -0.4720 0.4313 0.036 Uiso 1 1 calc R
O4 O -0.6368(3) 0.1302(4) 0.2280(2) 0.0439(8) Uani 1 1 d .
N4 N 0.3117(3) -0.9395(3) 0.9435(2) 0.0243(7) Uani 1 1 d .
C20 C 0.3021(4) -0.9064(4) 1.0289(3) 0.0257(8) Uani 1 1 d .
H20 H 0.3570 -0.8536 1.0332 0.031 Uiso 1 1 calc R
C21 C 0.2124(4) -1.0157(4) 0.9667(3) 0.0328(9) Uani 1 1 d .
H21 H 0.1936 -1.0521 0.9226 0.039 Uiso 1 1 calc R
N3 N 0.2039(3) -0.9590(3) 1.1059(2) 0.0263(7) Uani 1 1 d .
C22 C 0.1477(4) -1.0267(4) 1.0671(3) 0.0322(9) Uani 1 1 d .
H22 H 0.0755 -1.0735 1.1042 0.039 Uiso 1 1 calc R
O1W O 0.0885(6) 0.3442(7) 0.1548(5) 0.0779(17) Uiso 0.70 1 d P
O1WA O 0.0664(14) 0.3950(14) 0.0788(11) 0.069(4) Uiso 0.30 1 d P

loop_
_atom_site_aniso_label
_atom_site_aniso_U_11
_atom_site_aniso_U_22
_atom_site_aniso_U_33
_atom_site_aniso_U_23
_atom_site_aniso_U_13
_atom_site_aniso_U_12
Cd1 0.01983(15) 0.03441(18) 0.02175(16) -0.00984(12) -0.00157(11) -0.00940(12)
O1 0.0203(13) 0.0436(17) 0.0475(18) -0.0243(15) -0.0107(12) -0.0061(12)
O2 0.0228(14) 0.0493(19) 0.0342(16) -0.0222(15) 0.0019(12) -0.0116(13)
O3 0.0157(13) 0.0482(18) 0.0486(18) -0.0246(15) -0.0023(12) -0.0084(12)
N2 0.0240(16) 0.0199(16) 0.0186(16) -0.0022(13) -0.0050(13) -0.0043(13)
N1 0.0237(16) 0.0288(18) 0.0191(16) -0.0059(14) -0.0014(13) -0.0094(14)
C12 0.030(2) 0.026(2) 0.023(2) 0.0005(17) -0.0010(16) -0.0089(17)
C7 0.0210(18) 0.028(2) 0.025(2) -0.0142(17) -0.0043(15) -0.0069(16)
C2 0.0197(18) 0.0219(19) 0.0228(19) -0.0056(16) -0.0022(15) -0.0073(15)
C19 0.0222(19) 0.032(2) 0.0188(19) -0.0056(17) 0.0011(15) -0.0035(17)
C15 0.031(2) 0.031(2) 0.029(2) -0.0053(18) -0.0105(17) -0.0089(18)
C13 0.0263(19) 0.025(2) 0.0169(19) -0.0041(16) -0.0022(15) -0.0073(16)
C6 0.0193(18) 0.025(2) 0.027(2) -0.0108(17) -0.0029(15) -0.0051(15)
C5 0.0192(19) 0.039(2) 0.030(2) -0.0152(19) 0.0030(16) -0.0108(17)
C16 0.0222(19) 0.030(2) 0.0142(18) -0.0060(16) 0.0018(14) -0.0016(16)
C17 0.033(2) 0.023(2) 0.029(2) -0.0072(17) -0.0070(17) -0.0086(17)
C1 0.0176(18) 0.0205(19) 0.029(2) -0.0004(17) -0.0065(16) -0.0074(15)
C14 0.040(2) 0.027(2) 0.035(2) -0.0043(19) -0.0085(19) -0.0159(19)
C8 0.0168(19) 0.029(2) 0.042(2) -0.0192(19) -0.0075(17) -0.0020(16)
C3 0.026(2) 0.043(2) 0.026(2) -0.0116(19) -0.0050(16) -0.0135(18)
C18 0.026(2) 0.029(2) 0.026(2) -0.0053(17) -0.0054(16) -0.0095(17)
C9 0.0224(19) 0.030(2) 0.023(2) -0.0089(17) -0.0081(15) -0.0054(16)
C4 0.034(2) 0.050(3) 0.029(2) -0.021(2) -0.0014(18) -0.012(2)
C10 0.024(2) 0.036(2) 0.026(2) -0.0111(19) 0.0005(16) -0.0047(18)
C11 0.029(2) 0.025(2) 0.031(2) -0.0086(18) -0.0049(17) 0.0001(17)
O4 0.0237(15) 0.071(2) 0.055(2) -0.0413(18) -0.0066(14) -0.0095(15)
N4 0.0205(16) 0.0271(18) 0.0188(16) -0.0034(14) -0.0016(13) -0.0033(13)
C20 0.0219(19) 0.031(2) 0.023(2) -0.0027(17) -0.0046(16) -0.0110(17)
C21 0.042(2) 0.035(2) 0.025(2) -0.0057(19) -0.0087(18) -0.016(2)
N3 0.0232(16) 0.038(2) 0.0201(17) -0.0062(15) -0.0039(13) -0.0136(15)
C22 0.037(2) 0.040(2) 0.025(2) -0.0078(19) -0.0068(18) -0.018(2)

loop_
_atom_type_symbol
_atom_type_description
_atom_type_scat_dispersion_real
_atom_type_scat_dispersion_imag
_atom_type_scat_source
C C 0.0033 0.0016 'International Tables Vol C Tables 4.2.6.8 and 6.1.1.4'
H H 0.0000 0.0000 'International Tables Vol C Tables 4.2.6.8 and 6.1.1.4'
N N 0.0061 0.0033 'International Tables Vol C Tables 4.2.6.8 and 6.1.1.4'
O O 0.0106 0.0060 'International Tables Vol C Tables 4.2.6.8 and 6.1.1.4'
Cd Cd -0.8075 1.2024 'International Tables Vol C Tables 4.2.6.8 and 6.1.1.4'

loop_
_geom_angle_atom_site_label_1
_geom_angle_atom_site_label_2
_geom_angle_atom_site_label_3
_geom_angle
_geom_angle_site_symmetry_1
_geom_angle_site_symmetry_3
O1 Cd1 N3 132.45(10) . 1_564
O1 Cd1 N1 95.20(11) . .
N3 Cd1 N1 94.57(11) 1_564 .
O1 Cd1 O3 85.80(9) . 1_655
N3 Cd1 O3 139.20(10) 1_564 1_655
N1 Cd1 O3 95.28(10) . 1_655
O1 Cd1 O4 136.03(9) . 1_655
N3 Cd1 O4 85.02(10) 1_564 1_655
N1 Cd1 O4 104.90(11) . 1_655
O3 Cd1 O4 54.18(9) 1_655 1_655
O1 Cd1 O1W 81.95(15) . .
N3 Cd1 O1W 87.10(16) 1_564 .
N1 Cd1 O1W 177.12(15) . .
O3 Cd1 O1W 84.95(16) 1_655 .
O4 Cd1 O1W 77.56(15) 1_655 .
O1 Cd1 C8 111.72(10) . 1_655
N3 Cd1 C8 112.16(11) 1_564 1_655
N1 Cd1 C8 99.86(11) . 1_655
O3 Cd1 C8 27.04(10) 1_655 1_655
O4 Cd1 C8 27.21(10) 1_655 1_655
O1W Cd1 C8 81.64(16) . 1_655
C1 O1 Cd1 105.6(2) . .
C8 O3 Cd1 96.0(2) . 1_455
C9 N2 C11 107.4(3) . .
C9 N2 C12 124.8(3) . .
C11 N2 C12 127.7(3) . .
C9 N1 C10 105.0(3) . .
C9 N1 Cd1 123.4(2) . .
C10 N1 Cd1 131.4(2) . .
N2 C12 C13 113.1(3) . .
N2 C12 H12A 109.0 . .
C13 C12 H12A 109.0 . .
N2 C12 H12B 109.0 . .
C13 C12 H12B 109.0 . .
H12A C12 H12B 107.8 . .
C6 C7 C2 120.8(3) . .
C6 C7 H7 119.6 . .
C2 C7 H7 119.6 . .
C3 C2 C7 119.0(3) . .
C3 C2 C1 121.0(3) . .
C7 C2 C1 120.0(3) . .
N4 C19 C16 111.2(3) . .
N4 C19 H19A 109.4 . .
C16 C19 H19A 109.4 . .
N4 C19 H19B 109.4 . .
C16 C19 H19B 109.4 . .
H19A C19 H19B 108.0 . .
C16 C15 C14 121.5(4) . .
C16 C15 H15 119.2 . .
C14 C15 H15 119.2 . .
C18 C13 C14 119.2(3) . .
C18 C13 C12 120.8(3) . .
C14 C13 C12 120.0(3) . .
C7 C6 C5 118.9(3) . .
C7 C6 C8 120.6(3) . .
C5 C6 C8 120.3(3) . .
C4 C5 C6 120.6(3) . .
C4 C5 H5 119.7 . .
C6 C5 H5 119.7 . .
C15 C16 C17 118.6(3) . .
C15 C16 C19 121.2(3) . .
C17 C16 C19 120.2(4) . .
C18 C17 C16 120.2(4) . .
C18 C17 H17 119.9 . .
C16 C17 H17 119.9 . .
O2 C1 O1 123.7(3) . .
O2 C1 C2 120.2(3) . .
O1 C1 C2 116.1(3) . .
C15 C14 C13 119.5(4) . .
C15 C14 H14 120.2 . .
C13 C14 H14 120.2 . .
O3 C8 O4 122.5(3) . .
O3 C8 C6 118.6(3) . .
O4 C8 C6 118.9(3) . .
O3 C8 Cd1 56.98(19) . 1_455
O4 C8 Cd1 65.7(2) . 1_455
C6 C8 Cd1 172.7(3) . 1_455
C4 C3 C2 120.9(4) . .
C4 C3 H3 119.6 . .
C2 C3 H3 119.6 . .
C13 C18 C17 121.0(4) . .
C13 C18 H18 119.5 . .
C17 C18 H18 119.5 . .
N1 C9 N2 111.2(3) . .
N1 C9 H9 124.4 . .
N2 C9 H9 124.4 . .
C3 C4 C5 119.7(4) . .
C3 C4 H4 120.1 . .
C5 C4 H4 120.1 . .
C11 C10 N1 110.3(3) . .
C11 C10 H10 124.8 . .
N1 C10 H10 124.8 . .
C10 C11 N2 106.1(3) . .
C10 C11 H11 127.0 . .
N2 C11 H11 127.0 . .
C8 O4 Cd1 87.0(2) . 1_455
C20 N4 C21 107.5(3) . .
C20 N4 C19 125.1(3) . .
C21 N4 C19 126.7(3) . .
N3 C20 N4 110.8(3) . .
N3 C20 H20 124.6 . .
N4 C20 H20 124.6 . .
C22 C21 N4 105.8(3) . .
C22 C21 H21 127.1 . .
N4 C21 H21 127.1 . .
C20 N3 C22 106.0(3) . .
C20 N3 Cd1 126.1(3) . 1_546
C22 N3 Cd1 127.3(2) . 1_546
C21 C22 N3 110.0(4) . .
C21 C22 H22 125.0 . .
N3 C22 H22 125.0 . .
O1WA O1W Cd1 128.8(9) . .

loop_
_geom_bond_atom_site_label_1
_geom_bond_atom_site_label_2
_geom_bond_distance
_geom_bond_site_symmetry_2
Cd1 O1 2.213(3) .
Cd1 N3 2.233(3) 1_564
Cd1 N1 2.286(3) .
Cd1 O3 2.310(3) 1_655
Cd1 O4 2.501(3) 1_655
Cd1 O1W 2.554(6) .
Cd1 C8 2.740(4) 1_655
O1 C1 1.265(4) .
O2 C1 1.244(4) .
O3 C8 1.252(4) .
O3 Cd1 2.310(3) 1_455
N2 C9 1.346(5) .
N2 C11 1.373(5) .
N2 C12 1.463(4) .
N1 C9 1.328(4) .
N1 C10 1.378(5) .
C12 C13 1.518(5) .
C12 H12A 0.9700 .
C12 H12B 0.9700 .
C7 C6 1.391(5) .
C7 C2 1.393(5) .
C7 H7 0.9300 .
C2 C3 1.390(5) .
C2 C1 1.510(5) .
C19 N4 1.472(4) .
C19 C16 1.508(5) .
C19 H19A 0.9700 .
C19 H19B 0.9700 .
C15 C16 1.378(5) .
C15 C14 1.378(5) .
C15 H15 0.9300 .
C13 C18 1.377(5) .
C13 C14 1.393(5) .
C6 C5 1.396(5) .
C6 C8 1.495(5) .
C5 C4 1.384(5) .
C5 H5 0.9300 .
C16 C17 1.391(5) .
C17 C18 1.378(5) .
C17 H17 0.9300 .
C14 H14 0.9300 .
C8 O4 1.255(4) .
C8 Cd1 2.740(4) 1_455
C3 C4 1.381(5) .
C3 H3 0.9300 .
C18 H18 0.9300 .
C9 H9 0.9300 .
C4 H4 0.9300 .
C10 C11 1.348(5) .
C10 H10 0.9300 .
C11 H11 0.9300 .
O4 Cd1 2.501(3) 1_455
N4 C20 1.345(5) .
N4 C21 1.375(5) .
C20 N3 1.323(4) .
C20 H20 0.9300 .
C21 C22 1.354(5) .
C21 H21 0.9300 .
N3 C22 1.366(5) .
N3 Cd1 2.233(3) 1_546
C22 H22 0.9300 .
O1W O1WA 1.061(13) .

loop_
_geom_torsion_atom_site_label_1
_geom_torsion_atom_site_label_2
_geom_torsion_atom_site_label_3
_geom_torsion_atom_site_label_4
_geom_torsion
_geom_torsion_site_symmetry_1
_geom_torsion_site_symmetry_4
N3 Cd1 O1 C1 17.2(3) 1_564 .
N1 Cd1 O1 C1 -83.9(2) . .
O3 Cd1 O1 C1 -178.8(2) 1_655 .
O4 Cd1 O1 C1 158.4(2) 1_655 .
O1W Cd1 O1 C1 95.7(3) . .
C8 Cd1 O1 C1 173.4(2) 1_655 .
O1 Cd1 N1 C9 -17.9(3) . .
N3 Cd1 N1 C9 -151.3(3) 1_564 .
O3 Cd1 N1 C9 68.4(3) 1_655 .
O4 Cd1 N1 C9 122.7(3) 1_655 .
O1W Cd1 N1 C9 -26(3) . .
C8 Cd1 N1 C9 95.3(3) 1_655 .
O1 Cd1 N1 C10 167.3(3) . .
N3 Cd1 N1 C10 33.9(3) 1_564 .
O3 Cd1 N1 C10 -106.4(3) 1_655 .
O4 Cd1 N1 C10 -52.1(3) 1_655 .
O1W Cd1 N1 C10 159(3) . .
C8 Cd1 N1 C10 -79.5(3) 1_655 .
C9 N2 C12 C13 -146.7(3) . .
C11 N2 C12 C13 38.4(5) . .
C6 C7 C2 C3 -1.5(6) . .
C6 C7 C2 C1 177.5(3) . .
N2 C12 C13 C18 -117.6(4) . .
N2 C12 C13 C14 64.8(5) . .
C2 C7 C6 C5 1.2(6) . .
C2 C7 C6 C8 -175.8(3) . .
C7 C6 C5 C4 -0.1(6) . .
C8 C6 C5 C4 177.0(4) . .
C14 C15 C16 C17 1.9(6) . .
C14 C15 C16 C19 -177.0(3) . .
N4 C19 C16 C15 106.6(4) . .
N4 C19 C16 C17 -72.3(4) . .
C15 C16 C17 C18 -2.6(6) . .
C19 C16 C17 C18 176.3(3) . .
Cd1 O1 C1 O2 -5.8(4) . .
Cd1 O1 C1 C2 173.2(2) . .
C3 C2 C1 O2 172.5(4) . .
C7 C2 C1 O2 -6.4(6) . .
C3 C2 C1 O1 -6.6(5) . .
C7 C2 C1 O1 174.5(3) . .
C16 C15 C14 C13 0.0(6) . .
C18 C13 C14 C15 -1.2(6) . .
C12 C13 C14 C15 176.4(3) . .
Cd1 O3 C8 O4 6.1(4) 1_455 .
Cd1 O3 C8 C6 -173.2(3) 1_455 .
C7 C6 C8 O3 171.2(4) . .
C5 C6 C8 O3 -5.7(6) . .
C7 C6 C8 O4 -8.1(6) . .
C5 C6 C8 O4 174.9(4) . .
C7 C6 C8 Cd1 120.2(19) . 1_455
C5 C6 C8 Cd1 -57(2) . 1_455
C7 C2 C3 C4 0.5(6) . .
C1 C2 C3 C4 -178.4(4) . .
C14 C13 C18 C17 0.5(6) . .
C12 C13 C18 C17 -177.1(3) . .
C16 C17 C18 C13 1.5(6) . .
C10 N1 C9 N2 0.2(4) . .
Cd1 N1 C9 N2 -175.8(2) . .
C11 N2 C9 N1 -0.3(4) . .
C12 N2 C9 N1 -176.1(3) . .
C2 C3 C4 C5 0.6(7) . .
C6 C5 C4 C3 -0.9(7) . .
C9 N1 C10 C11 0.0(4) . .
Cd1 N1 C10 C11 175.5(3) . .
N1 C10 C11 N2 -0.1(4) . .
C9 N2 C11 C10 0.2(4) . .
C12 N2 C11 C10 175.9(3) . .
O3 C8 O4 Cd1 -5.7(4) . 1_455
C6 C8 O4 Cd1 173.7(3) . 1_455
C16 C19 N4 C20 -97.2(4) . .
C16 C19 N4 C21 72.0(5) . .
C21 N4 C20 N3 1.0(4) . .
C19 N4 C20 N3 172.0(3) . .
C20 N4 C21 C22 -0.8(4) . .
C19 N4 C21 C22 -171.5(3) . .
N4 C20 N3 C22 -0.9(4) . .
N4 C20 N3 Cd1 -172.4(2) . 1_546
N4 C21 C22 N3 0.3(5) . .
C20 N3 C22 C21 0.4(4) . .
Cd1 N3 C22 C21 171.7(3) 1_546 .
O1 Cd1 O1W O1WA -105.2(11) . .
N3 Cd1 O1W O1WA 28.4(11) 1_564 .
N1 Cd1 O1W O1WA -97(3) . .
O3 Cd1 O1W O1WA 168.4(11) 1_655 .
O4 Cd1 O1W O1WA 114.0(11) 1_655 .
C8 Cd1 O1W O1WA 141.4(11) 1_655 .

loop_
_platon_squeeze_void_nr
_platon_squeeze_void_average_x
_platon_squeeze_void_average_y
_platon_squeeze_void_average_z
_platon_squeeze_void_volume
_platon_squeeze_void_count_electrons
_platon_squeeze_void_content
1 -0.236 0.500 1.000 313 90 ' '
2 0.500 0.500 0.500 12 1 ' '
